data_2243200
loop_
_publ_author_name
'Gonzalez-Carrillo, Gabino'
'Mu\~niz-Valencia, Roberto'
'Garc\'ia-B\'aez, Efren V.'
'Mart\'inez-Mart\'inez, Francisco J.'

_publ_section_title
;
 Crystal structure of a new polymorph of
 3-acetyl-8-methoxy-2<i>H</i>-chromen-2-one
;
_journal_coeditor_code DX2020
_journal_issue 12
_journal_name_full 'Acta Crystallographica Section E'
_journal_page_first 1866
_journal_page_last 1870
_journal_paper_doi 10.1107/S2056989019015159
_journal_volume 75
_journal_year 2019
_chemical_formula_iupac 'C12 H10 O4'
_chemical_formula_moiety 'C12 H10 O4'
_chemical_formula_sum 'C12 H10 O4'
_chemical_formula_weight 218.20
_chemical_name_systematic
;
3-Acetyl-8-methoxy-2<i>H</i>-chromen-2-one
;
_space_group_crystal_system orthorhombic
_space_group_IT_number 61
_space_group_name_Hall '-P 2ac 2ab'
_space_group_name_H-M_alt 'P b c a'
_atom_sites_solution_hydrogens geom
_audit_creation_method SHELXL-2018/3
_cell_angle_alpha 90
_cell_angle_beta 90
_cell_angle_gamma 90
_cell_formula_units_Z 8
_cell_length_a 9.4973(13)
_cell_length_b 7.9733(11)
_cell_length_c 26.682(4)
_cell_measurement_reflns_used 600
_cell_measurement_temperature 293(2)
_cell_measurement_theta_max 25
_cell_measurement_theta_min 20
_cell_volume 2020.5(5)
_computing_cell_refinement
;
SAINT (Bruker, 2004)
;
_computing_data_collection
;
APEX2 (Bruker, 2004)
;
_computing_data_reduction
;
SAINT (Bruker, 2004)
;
_computing_molecular_graphics
;
Mercury (Macrae <i>et al.</i>,  2008) and WinGX2003 (Farrugia,
2012)
;
_computing_publication_material
;
SHELXL97 (Sheldrick, 2008), WinGX2003 (Farrugia, 2012)
and PLATON (Spek, 2009)
;
_computing_structure_refinement
;
SHELXL2018 (Sheldrick, 2015)
;
_computing_structure_solution
;
SHELXS97 (Sheldrick, 2008)
;
_diffrn_ambient_temperature 293(2)
_diffrn_measured_fraction_theta_full 0.999
_diffrn_measured_fraction_theta_max 0.974
_diffrn_measurement_device 'Bruker APEXII area detector'
_diffrn_measurement_method '\f and \w scans'
_diffrn_radiation_monochromator graphite
_diffrn_radiation_source 'fine-focus sealed tube'
_diffrn_radiation_type MoK\a
_diffrn_radiation_wavelength 0.71073
_diffrn_reflns_av_R_equivalents 0.0445
_diffrn_reflns_av_unetI/netI 0.0283
_diffrn_reflns_limit_h_max 12
_diffrn_reflns_limit_h_min -12
_diffrn_reflns_limit_k_max 10
_diffrn_reflns_limit_k_min -10
_diffrn_reflns_limit_l_max 35
_diffrn_reflns_limit_l_min -34
_diffrn_reflns_number 15317
_diffrn_reflns_theta_full 25.242
_diffrn_reflns_theta_max 28.308
_diffrn_reflns_theta_min 1.526
_diffrn_standards_decay_% 5
_diffrn_standards_number 0
_exptl_absorpt_coefficient_mu 0.109
_exptl_absorpt_correction_T_max 0.8620
_exptl_absorpt_correction_T_min 0.8614
_exptl_absorpt_correction_type sphere
_exptl_absorpt_process_details
;
[the interpolation procedure of Dwiggins  (1975)
was used with some modification]
;
_exptl_crystal_colour colorless
_exptl_crystal_density_diffrn 1.435
_exptl_crystal_description prism
_exptl_crystal_F_000 912
_exptl_crystal_size_max 0.400
_exptl_crystal_size_mid 0.350
_exptl_crystal_size_min 0.300
_exptl_crystal_size_rad 0.1500
_refine_diff_density_max 0.199
_refine_diff_density_min -0.188
_refine_ls_extinction_coef 0.0117(15)
_refine_ls_extinction_expression Fc^*^=kFc[1+0.001xFc^2^\l^3^/sin(2\q)]^-1/4^
_refine_ls_extinction_method
;
SHELXL2018 (Sheldrick, 2015)
;
_refine_ls_goodness_of_fit_ref 1.101
_refine_ls_hydrogen_treatment constr
_refine_ls_matrix_type full
_refine_ls_number_parameters 148
_refine_ls_number_reflns 2453
_refine_ls_number_restraints 0
_refine_ls_restrained_S_all 1.101
_refine_ls_R_factor_all 0.0573
_refine_ls_R_factor_gt 0.0411
_refine_ls_shift/su_max 0.000
_refine_ls_shift/su_mean 0.000
_refine_ls_structure_factor_coef Fsqd
_refine_ls_weighting_details 'w=1/[\s^2^(Fo^2^)+(0.0608P)^2^+0.0858P] where P=(Fo^2^+2Fc^2^)/3'
_refine_ls_weighting_scheme calc
_refine_ls_wR_factor_gt 0.1105
_refine_ls_wR_factor_ref 0.1159
_reflns_number_gt 1798
_reflns_number_total 2453
_reflns_threshold_expression 'I > 2\s(I)'
_cod_data_source_file dx2020sup1.cif
_cod_data_source_block I
_cod_database_code 2243200
_shelx_space_group_comment
;
The symmetry employed for this shelxl refinement is uniquely defined
by the following loop, which should always be used as a source of
symmetry information in preference to the above space-group names.
They are only intended as comments.
;

loop_
_space_group_symop_operation_xyz
'x, y, z'
'-x+1/2, -y, z+1/2'
'-x, y+1/2, -z+1/2'
'x+1/2, -y+1/2, -z'
'-x, -y, -z'
'x-1/2, y, -z-1/2'
'x, -y-1/2, z-1/2'
'-x-1/2, y-1/2, z'

loop_
_atom_site_type_symbol
_atom_site_label
_atom_site_fract_x
_atom_site_fract_y
_atom_site_fract_z
_atom_site_U_iso_or_equiv
_atom_site_adp_type
_atom_site_calc_flag
_atom_site_occupancy
C C2 0.50500(12) 0.47624(16) 0.37371(4) 0.0424(3) Uani d 1
C C3 0.44835(12) 0.56358(15) 0.41705(4) 0.0382(3) Uani d 1
C C4 0.30805(13) 0.57565(15) 0.42255(4) 0.0410(3) Uani d 1
H H4 0.272844 0.632762 0.450238 0.049 Uiso calc 1
C C5 0.06405(13) 0.51543(17) 0.39234(5) 0.0503(3) Uani d 1
H H5 0.023660 0.571130 0.419379 0.060 Uiso calc 1
C C6 -0.01876(14) 0.44331(19) 0.35668(6) 0.0561(4) Uani d 1
H H6 -0.116156 0.450497 0.359563 0.067 Uiso calc 1
C C7 0.03947(14) 0.35925(18) 0.31610(5) 0.0512(4) Uani d 1
H H7 -0.019498 0.311173 0.292263 0.061 Uiso calc 1
C C8 0.18326(13) 0.34597(15) 0.31060(4) 0.0410(3) Uani d 1
C C9 0.26746(12) 0.42080(14) 0.34702(4) 0.0364(3) Uani d 1
C C10 0.21098(12) 0.50478(14) 0.38783(4) 0.0389(3) Uani d 1
C C11 0.54296(14) 0.64209(16) 0.45541(4) 0.0457(3) Uani d 1
C C12 0.69794(15) 0.6292(2) 0.45047(6) 0.0645(4) Uani d 1
H H12A 0.724728 0.513243 0.449103 0.097 Uiso calc 1
H H12B 0.742035 0.681599 0.478819 0.097 Uiso calc 1
H H12C 0.727490 0.684582 0.420301 0.097 Uiso calc 1
C C14 0.17018(17) 0.1828(2) 0.23613(5) 0.0637(4) Uani d 1
H H14A 0.111460 0.262506 0.219101 0.096 Uiso calc 1
H H14B 0.112261 0.099779 0.252075 0.096 Uiso calc 1
H H14C 0.231370 0.129280 0.212366 0.096 Uiso calc 1
O O1 0.40976(8) 0.40859(11) 0.34056(3) 0.0415(2) Uani d 1
O O2 0.62587(9) 0.45659(16) 0.36291(4) 0.0728(4) Uani d 1
O O11 0.49013(11) 0.71394(14) 0.49062(4) 0.0688(3) Uani d 1
O O13 0.25265(9) 0.26717(11) 0.27307(3) 0.0524(3) Uani d 1

loop_
_atom_site_aniso_label
_atom_site_aniso_U_11
_atom_site_aniso_U_22
_atom_site_aniso_U_33
_atom_site_aniso_U_12
_atom_site_aniso_U_13
_atom_site_aniso_U_23
C2 0.0323(6) 0.0528(8) 0.0422(6) -0.0022(5) -0.0010(5) -0.0078(5)
C3 0.0384(6) 0.0398(7) 0.0366(6) -0.0002(5) 0.0004(5) -0.0005(5)
C4 0.0432(7) 0.0407(7) 0.0391(6) 0.0040(5) 0.0075(5) 0.0005(5)
C5 0.0355(7) 0.0548(8) 0.0608(8) 0.0073(6) 0.0079(6) 0.0094(6)
C6 0.0287(6) 0.0638(9) 0.0756(9) 0.0034(6) -0.0017(6) 0.0203(8)
C7 0.0383(7) 0.0542(8) 0.0612(8) -0.0070(6) -0.0140(6) 0.0146(7)
C8 0.0377(7) 0.0424(7) 0.0428(6) -0.0039(5) -0.0060(5) 0.0087(5)
C9 0.0290(6) 0.0389(6) 0.0413(6) -0.0007(5) -0.0014(4) 0.0072(5)
C10 0.0341(6) 0.0387(7) 0.0439(6) 0.0031(5) 0.0041(5) 0.0075(5)
C11 0.0530(8) 0.0441(7) 0.0400(6) -0.0015(6) -0.0030(5) -0.0030(5)
C12 0.0495(8) 0.0822(11) 0.0619(8) -0.0103(7) -0.0129(7) -0.0193(8)
C14 0.0738(10) 0.0702(10) 0.0472(8) -0.0148(8) -0.0223(7) -0.0020(7)
O1 0.0292(4) 0.0548(5) 0.0406(4) -0.0015(4) -0.0003(3) -0.0094(4)
O2 0.0288(5) 0.1185(10) 0.0710(7) -0.0005(5) 0.0019(4) -0.0424(7)
O11 0.0716(7) 0.0821(8) 0.0527(6) 0.0059(6) -0.0036(5) -0.0262(5)
O13 0.0503(6) 0.0613(6) 0.0455(5) -0.0085(4) -0.0092(4) -0.0084(4)

loop_
_atom_type_symbol
_atom_type_description
_atom_type_scat_dispersion_real
_atom_type_scat_dispersion_imag
_atom_type_scat_source
C C 0.0033 0.0016 'International Tables Vol C Tables 4.2.6.8 and 6.1.1.4'
H H 0.0000 0.0000 'International Tables Vol C Tables 4.2.6.8 and 6.1.1.4'
O O 0.0106 0.0060 'International Tables Vol C Tables 4.2.6.8 and 6.1.1.4'

loop_
_geom_angle_atom_site_label_1
_geom_angle_atom_site_label_2
_geom_angle_atom_site_label_3
_geom_angle
O2 C2 O1 115.19(11)
O2 C2 C3 127.66(11)
O1 C2 C3 117.15(10)
C4 C3 C2 119.23(10)
C4 C3 C11 119.32(11)
C2 C3 C11 121.44(10)
C3 C4 C10 122.85(11)
C3 C4 H4 118.6
C10 C4 H4 118.6
C6 C5 C10 119.27(13)
C6 C5 H5 120.4
C10 C5 H5 120.4
C5 C6 C7 121.25(12)
C5 C6 H6 119.4
C7 C6 H6 119.4
C8 C7 C6 121.00(12)
C8 C7 H7 119.5
C6 C7 H7 119.5
O13 C8 C7 126.67(11)
O13 C8 C9 115.82(11)
C7 C8 C9 117.51(12)
O1 C9 C10 121.09(10)
O1 C9 C8 116.70(10)
C10 C9 C8 122.20(11)
C9 C10 C5 118.77(11)
C9 C10 C4 116.89(11)
C5 C10 C4 124.34(11)
O11 C11 C12 120.94(12)
O11 C11 C3 118.66(12)
C12 C11 C3 120.40(11)
C11 C12 H12A 109.5
C11 C12 H12B 109.5
H12A C12 H12B 109.5
C11 C12 H12C 109.5
H12A C12 H12C 109.5
H12B C12 H12C 109.5
O13 C14 H14A 109.5
O13 C14 H14B 109.5
H14A C14 H14B 109.5
O13 C14 H14C 109.5
H14A C14 H14C 109.5
H14B C14 H14C 109.5
C9 O1 C2 122.79(9)
C8 O13 C14 117.55(11)

loop_
_geom_bond_atom_site_label_1
_geom_bond_atom_site_label_2
_geom_bond_distance
C2 O2 1.1940(14)
C2 O1 1.3753(14)
C2 C3 1.4530(16)
C3 C4 1.3440(16)
C3 C11 1.4991(17)
C4 C10 1.4238(17)
C4 H4 0.9300
C5 C6 1.362(2)
C5 C10 1.4032(17)
C5 H5 0.9300
C6 C7 1.388(2)
C6 H6 0.9300
C7 C8 1.3776(17)
C7 H7 0.9300
C8 O13 1.3535(15)
C8 C9 1.3929(16)
C9 O1 1.3659(14)
C9 C10 1.3863(16)
C11 O11 1.2094(15)
C11 C12 1.481(2)
C12 H12A 0.9600
C12 H12B 0.9600
C12 H12C 0.9600
C14 O13 1.4275(15)
C14 H14A 0.9600
C14 H14B 0.9600
C14 H14C 0.9600

loop_
_geom_hbond_atom_site_label_D
_geom_hbond_atom_site_label_H
_geom_hbond_atom_site_label_A
_geom_hbond_site_symmetry_A
_geom_hbond_distance_DH
_geom_hbond_distance_HA
_geom_hbond_distance_DA
_geom_hbond_angle_DHA
_geom_hbond_publ_flag
C12 H12B O11 4_566 0.96 2.63 3.4255(17) 140.6 yes
C6 H6 O2 1_455 0.93 2.45 3.3808(16) 176.4 yes
C14 H14A O2 6_556 0.96 2.68 3.4535(18) 137.6 yes
C4 H4 O11 . 0.93 2.42 2.7395(16) 100 no
C12 H12A O2 . 0.96 2.52 2.797(2) 96.6 no

loop_
_geom_torsion_atom_site_label_1
_geom_torsion_atom_site_label_2
_geom_torsion_atom_site_label_3
_geom_torsion_atom_site_label_4
_geom_torsion
O2 C2 C3 C4 178.80(14)
O1 C2 C3 C4 -0.59(17)
O2 C2 C3 C11 -0.5(2)
O1 C2 C3 C11 -179.90(10)
C2 C3 C4 C10 0.63(18)
C11 C3 C4 C10 179.96(11)
C10 C5 C6 C7 0.2(2)
C5 C6 C7 C8 0.0(2)
C6 C7 C8 O13 179.70(11)
C6 C7 C8 C9 -0.40(18)
O13 C8 C9 O1 0.88(15)
C7 C8 C9 O1 -179.03(10)
O13 C8 C9 C10 -179.50(10)
C7 C8 C9 C10 0.58(17)
O1 C9 C10 C5 179.20(10)
C8 C9 C10 C5 -0.40(17)
O1 C9 C10 C4 -0.53(16)
C8 C9 C10 C4 179.87(11)
C6 C5 C10 C9 0.02(18)
C6 C5 C10 C4 179.73(12)
C3 C4 C10 C9 -0.08(17)
C3 C4 C10 C5 -179.79(11)
C4 C3 C11 O11 0.34(18)
C2 C3 C11 O11 179.66(12)
C4 C3 C11 C12 179.43(12)
C2 C3 C11 C12 -1.25(18)
C10 C9 O1 C2 0.57(16)
C8 C9 O1 C2 -179.80(11)
O2 C2 O1 C9 -179.47(12)
C3 C2 O1 C9 0.00(16)
C7 C8 O13 C14 -2.70(18)
C9 C8 O13 C14 177.40(11)

_cod_database_fobs_code 2243200
